data_7702476
loop_
_publ_author_name
'Anwar, M. Kamal'
'Hogarth, Graeme'
'Senturk, Ozan S.'
'Clegg, William'
'Doherty, Simon'
'Elsegood, Mark R. J.'

_publ_section_title
;
 \a--\bAlkenyl isomerisation at diiron centres
;
_journal_issue 3
_journal_name_full 'Journal of the Chemical Society, Dalton Transactions'
_journal_page_first 341
_journal_paper_doi 10.1039/b007977o
_journal_year 2001
_chemical_formula_sum 'C28 H26 Fe2 O8 P2'
_chemical_formula_weight 664.13
_space_group_IT_number 2
_space_group_name_Hall '-P 1'
_space_group_name_H-M_alt 'P -1'
_symmetry_cell_setting triclinic
_symmetry_space_group_name_H-M 'P -1'
_atom_sites_solution_hydrogens geom
_atom_sites_solution_primary direct
_atom_sites_solution_secondary difmap
_audit_creation_method SHELXL
_cell_angle_alpha 109.43(3)
_cell_angle_beta 99.92(3)
_cell_angle_gamma 102.79(3)
_cell_formula_units_Z 2
_cell_length_a 10.954(2)
_cell_length_b 11.645(2)
_cell_length_c 13.745(2)
_cell_measurement_reflns_used 25
_cell_measurement_temperature 293(2)
_cell_measurement_theta_max 24
_cell_measurement_theta_min 12
_cell_volume 1553.7(7)
_computing_cell_refinement 'Nicolet R3'
_computing_data_collection 'Nicolet R3'
_computing_data_reduction XDISK
_computing_molecular_graphics XP
_computing_publication_material CIFTAB
_computing_structure_refinement 'SHELXL-93 (Sheldrick, 1993)'
_computing_structure_solution 'SHELXS-86 (Sheldrick, 1990)'
_diffrn_ambient_temperature 293(2)
_diffrn_measurement_device 'Nicolet R3mV'
_diffrn_measurement_method omega-2theta
_diffrn_radiation_monochromator graphite
_diffrn_radiation_source 'fine-focus sealed tube'
_diffrn_radiation_type MoK\a
_diffrn_radiation_wavelength 0.71073
_diffrn_reflns_av_R_equivalents 0.0269
_diffrn_reflns_av_sigmaI/netI 0.0374
_diffrn_reflns_limit_h_max 13
_diffrn_reflns_limit_h_min 0
_diffrn_reflns_limit_k_max 13
_diffrn_reflns_limit_k_min -13
_diffrn_reflns_limit_l_max 16
_diffrn_reflns_limit_l_min -16
_diffrn_reflns_number 5692
_diffrn_reflns_theta_max 25.05
_diffrn_reflns_theta_min 2.71
_diffrn_standards_decay_% 0
_diffrn_standards_interval_count 97
_diffrn_standards_number 3
_exptl_absorpt_coefficient_mu 1.081
_exptl_absorpt_correction_T_max 0.986
_exptl_absorpt_correction_T_min 0.765
_exptl_absorpt_correction_type 'psi scans'
_exptl_crystal_colour orange
_exptl_crystal_density_diffrn 1.420
_exptl_crystal_description plate
_exptl_crystal_F_000 680
_exptl_crystal_size_max 0.90
_exptl_crystal_size_mid 0.60
_exptl_crystal_size_min 0.12
_refine_diff_density_max 1.184
_refine_diff_density_min -0.668
_refine_diff_density_rms 0.099
_refine_ls_extinction_method none
_refine_ls_goodness_of_fit_all 1.079
_refine_ls_goodness_of_fit_obs 1.117
_refine_ls_hydrogen_treatment fixed
_refine_ls_matrix_type full
_refine_ls_number_parameters 361
_refine_ls_number_reflns 5373
_refine_ls_number_restraints 0
_refine_ls_restrained_S_all 1.101
_refine_ls_restrained_S_obs 1.117
_refine_ls_R_factor_all 0.0874
_refine_ls_R_factor_obs 0.0646
_refine_ls_shift/esd_max 0.079
_refine_ls_shift/esd_mean 0.003
_refine_ls_structure_factor_coef Fsqd
_refine_ls_weighting_details 'w=1/[\s^2^(Fo^2^)+(0.1102P)^2^+1.6876P] where P=(Fo^2^+2Fc^2^)/3'
_refine_ls_weighting_scheme calc
_refine_ls_wR_factor_all 0.1950
_refine_ls_wR_factor_obs 0.1671
_reflns_number_observed 3919
_reflns_number_total 5382
_reflns_observed_criterion >2sigma(I)
_cod_data_source_file b007977o.txt
_cod_data_source_block str642
_cod_depositor_comments
;
The following automatic conversions were performed:

data item '_refine_ls_weighting_scheme' value 'calc
w=1/[\s^2^(Fo^2^)+(0.1102P)^2^+1.6876P] where P=(Fo^2^+2Fc^2^)/3' was
changed to 'calc'. A new data item '_refine_ls_weighting_details' was
created with the value set to
'w=1/[\s^2^(Fo^2^)+(0.1102P)^2^+1.6876P] where P=(Fo^2^+2Fc^2^)/3'.

Automatic conversion script
Id: cif_fix_values 6909 2019-04-08 15:41:33Z antanas 
;
_cod_original_cell_volume 1553.7(5)
_cod_original_sg_symbol_H-M 'P1 bar'
_cod_database_code 7702476

loop_
_symmetry_equiv_pos_as_xyz
'x, y, z'
'-x, -y, -z'

loop_
_atom_site_aniso_label
_atom_site_aniso_U_11
_atom_site_aniso_U_22
_atom_site_aniso_U_33
_atom_site_aniso_U_23
_atom_site_aniso_U_13
_atom_site_aniso_U_12
Fe2 0.0458(4) 0.0416(4) 0.0408(4) 0.0148(3) 0.0007(3) 0.0190(3)
Fe1 0.0394(4) 0.0413(4) 0.0412(4) 0.0137(3) 0.0046(3) 0.0147(3)
P1 0.0384(7) 0.0400(7) 0.0448(7) 0.0157(5) 0.0037(5) 0.0166(5)
P2 0.0671(10) 0.0588(9) 0.0514(8) 0.0174(7) 0.0156(7) 0.0351(8)
O1 0.078(3) 0.104(4) 0.055(3) 0.018(3) -0.012(2) 0.032(3)
O2 0.066(3) 0.070(3) 0.101(4) 0.032(3) 0.033(3) 0.007(2)
O3 0.045(2) 0.090(3) 0.086(3) 0.024(3) -0.003(2) 0.010(2)
O4 0.131(5) 0.078(3) 0.117(5) 0.048(3) -0.024(4) 0.040(4)
O5 0.175(6) 0.130(5) 0.063(3) 0.037(3) 0.045(4) 0.100(5)
O6 0.123(5) 0.200(8) 0.101(4) 0.023(5) 0.008(4) 0.123(6)
O7 0.103(4) 0.061(3) 0.123(5) 0.022(3) 0.025(4) 0.029(3)
O8 0.136(5) 0.126(5) 0.118(5) 0.066(4) 0.082(4) 0.086(4)
C1 0.049(3) 0.052(3) 0.055(3) 0.016(3) 0.005(3) 0.017(3)
C2 0.052(3) 0.052(3) 0.053(3) 0.015(3) 0.014(3) 0.020(3)
C3 0.056(4) 0.049(3) 0.051(3) 0.011(2) -0.004(3) 0.018(3)
C4 0.071(4) 0.059(4) 0.061(4) 0.024(3) -0.012(3) 0.021(3)
C5 0.092(5) 0.070(4) 0.048(3) 0.027(3) 0.017(3) 0.045(4)
C6 0.073(6) 0.157(10) 0.268(16) 0.131(11) -0.028(8) 0.019(7)
C7 0.085(6) 0.215(13) 0.111(7) 0.096(8) 0.028(6) 0.059(8)
C8 0.133(8) 0.108(7) 0.073(5) 0.036(5) 0.052(5) 0.039(6)
C9 0.044(3) 0.038(3) 0.045(3) 0.012(2) -0.001(2) 0.010(2)
C10 0.043(3) 0.040(3) 0.050(3) 0.018(2) 0.003(2) 0.012(2)
C11 0.045(3) 0.044(3) 0.052(3) 0.017(2) 0.008(2) 0.020(2)
C12 0.076(4) 0.046(3) 0.061(4) 0.014(3) -0.005(3) 0.016(3)
C13 0.082(5) 0.054(4) 0.087(5) 0.014(4) -0.007(4) 0.008(4)
C14 0.085(5) 0.048(4) 0.104(6) 0.027(4) 0.019(4) 0.009(3)
C15 0.099(6) 0.064(4) 0.109(6) 0.053(4) 0.012(5) 0.021(4)
C16 0.070(4) 0.064(4) 0.083(5) 0.042(4) -0.002(3) 0.016(3)
C21 0.044(3) 0.053(3) 0.068(3) 0.033(3) 0.011(3) 0.024(2)
C22 0.054(4) 0.082(5) 0.076(4) 0.030(4) -0.006(3) 0.026(3)
C23 0.049(4) 0.114(7) 0.127(7) 0.061(6) 0.006(4) 0.032(4)
C24 0.050(4) 0.146(9) 0.194(11) 0.117(9) 0.047(6) 0.056(5)
C25 0.081(5) 0.104(6) 0.143(8) 0.078(6) 0.069(6) 0.066(5)
C26 0.063(4) 0.076(4) 0.079(4) 0.036(4) 0.022(3) 0.038(3)
C31 0.048(3) 0.051(3) 0.048(3) 0.018(2) 0.007(2) 0.011(2)
C32 0.064(4) 0.065(4) 0.073(4) 0.025(3) 0.022(3) 0.011(3)
C33 0.084(5) 0.101(6) 0.074(5) 0.033(4) 0.039(4) 0.016(4)
C34 0.100(6) 0.106(6) 0.083(5) 0.061(5) 0.025(5) -0.001(5)
C35 0.097(6) 0.078(5) 0.093(5) 0.054(4) 0.019(5) 0.015(4)
C36 0.084(5) 0.058(4) 0.079(4) 0.038(3) 0.028(4) 0.026(3)

loop_
_atom_site_label
_atom_site_type_symbol
_atom_site_fract_x
_atom_site_fract_y
_atom_site_fract_z
_atom_site_U_iso_or_equiv
_atom_site_thermal_displace_type
_atom_site_occupancy
_atom_site_calc_flag
_atom_site_refinement_flags
Fe2 Fe 0.24537(7) 0.11902(7) 0.16563(5) 0.0435(2) Uani 1 d .
Fe1 Fe 0.26330(7) 0.16904(7) 0.37018(5) 0.0416(2) Uani 1 d .
P1 P 0.31733(12) 0.00766(12) 0.26147(10) 0.0414(3) Uani 1 d .
P2 P 0.1557(2) 0.3113(2) 0.41815(12) 0.0574(4) Uani 1 d .
O1 O 0.4618(5) 0.2593(5) 0.5737(4) 0.086(2) Uani 1 d .
O2 O 0.0611(5) -0.0223(5) 0.4025(4) 0.0804(14) Uani 1 d .
O3 O -0.0333(4) -0.0063(5) 0.1377(4) 0.0810(14) Uani 1 d .
O4 O 0.1576(6) 0.2978(5) 0.0776(5) 0.112(2) Uani 1 d .
O5 O 0.2945(7) -0.0466(6) -0.0295(4) 0.111(2) Uani 1 d .
O6 O 0.0274(7) 0.2823(8) 0.3261(5) 0.141(3) Uani 1 d .
O7 O 0.2138(6) 0.4545(5) 0.4392(5) 0.099(2) Uani 1 d .
O8 O 0.0862(7) 0.3165(6) 0.5113(5) 0.107(2) Uani 1 d .
C1 C 0.3821(5) 0.2232(5) 0.4943(5) 0.0538(13) Uani 1 d .
C2 C 0.1397(6) 0.0531(6) 0.3906(4) 0.0531(13) Uani 1 d .
C3 C 0.0773(6) 0.0415(5) 0.1521(5) 0.0564(14) Uani 1 d .
C4 C 0.1942(7) 0.2303(6) 0.1137(5) 0.067(2) Uani 1 d .
C5 C 0.2778(7) 0.0203(6) 0.0460(5) 0.066(2) Uani 1 d .
C6 C -0.0719(9) 0.3318(12) 0.3249(12) 0.165(6) Uani 1 d .
H6A H -0.1333(9) 0.2945(12) 0.2557(12) 0.080 Uiso 1 d R
H6B H -0.1137(9) 0.3144(12) 0.3766(12) 0.080 Uiso 1 d R
H6C H -0.0394(9) 0.4224(12) 0.3453(12) 0.080 Uiso 1 d R
C7 C 0.3186(9) 0.5221(13) 0.5162(8) 0.125(4) Uani 1 d .
H7A H 0.3405(9) 0.6072(13) 0.5175(8) 0.080 Uiso 1 d R
H7B H 0.3044(9) 0.5243(13) 0.5838(8) 0.080 Uiso 1 d R
H7C H 0.3885(9) 0.4869(13) 0.5036(8) 0.080 Uiso 1 d R
C8 C 0.1308(10) 0.3017(9) 0.6075(6) 0.100(3) Uani 1 d .
H8A H 0.0678(10) 0.3093(9) 0.6482(6) 0.080 Uiso 1 d R
H8B H 0.1430(10) 0.2189(9) 0.5912(6) 0.080 Uiso 1 d R
H8C H 0.2118(10) 0.3663(9) 0.6486(6) 0.080 Uiso 1 d R
C9 C 0.3607(5) 0.2780(5) 0.3063(4) 0.0457(12) Uani 1 d .
H9 H 0.3421(5) 0.3536(5) 0.3195(4) 0.080 Uiso 1 d R
C10 C 0.4490(5) 0.2549(5) 0.2433(4) 0.0454(12) Uani 1 d .
H10 H 0.4946(5) 0.1959(5) 0.2500(4) 0.080 Uiso 1 d R
C11 C 0.2247(5) -0.1609(5) 0.2289(4) 0.0467(12) Uani 1 d .
C12 C 0.1164(7) -0.2298(6) 0.1407(5) 0.067(2) Uani 1 d .
H12A H 0.0897(7) -0.1906(6) 0.0927(5) 0.080 Uiso 1 d R
C13 C 0.0459(8) -0.3546(7) 0.1216(6) 0.084(2) Uani 1 d .
H13A H -0.0280(8) -0.4008(7) 0.0606(6) 0.080 Uiso 1 d R
C14 C 0.0833(8) -0.4122(7) 0.1887(7) 0.082(2) Uani 1 d .
H14A H 0.0331(8) -0.4971(7) 0.1761(7) 0.080 Uiso 1 d R
C15 C 0.1909(8) -0.3482(7) 0.2753(7) 0.088(2) Uani 1 d .
H15A H 0.2185(8) -0.3898(7) 0.3210(7) 0.080 Uiso 1 d R
C16 C 0.2615(7) -0.2213(6) 0.2956(6) 0.073(2) Uani 1 d .
H16A H 0.3353(7) -0.1757(6) 0.3568(6) 0.080 Uiso 1 d R
C21 C 0.4841(5) -0.0086(5) 0.2721(5) 0.0510(13) Uani 1 d .
C22 C 0.5832(6) 0.0594(7) 0.3680(6) 0.073(2) Uani 1 d .
H22A H 0.5660(6) 0.1171(7) 0.4288(6) 0.080 Uiso 1 d R
C23 C 0.7070(7) 0.0417(9) 0.3747(8) 0.094(3) Uani 1 d .
H23A H 0.7736(7) 0.0859(9) 0.4410(8) 0.080 Uiso 1 d R
C24 C 0.7344(8) -0.0372(10) 0.2886(10) 0.109(4) Uani 1 d .
H24A H 0.8204(8) -0.0451(10) 0.2931(10) 0.080 Uiso 1 d R
C25 C 0.6364(8) -0.1075(8) 0.1927(8) 0.089(3) Uani 1 d .
H25A H 0.6539(8) -0.1666(8) 0.1329(8) 0.080 Uiso 1 d R
C26 C 0.5116(6) -0.0906(7) 0.1843(6) 0.068(2) Uani 1 d .
H26A H 0.4451(6) -0.1353(7) 0.1179(6) 0.080 Uiso 1 d R
C31 C 0.5119(5) 0.3425(5) 0.1938(4) 0.0505(12) Uani 1 d .
C32 C 0.6057(6) 0.3108(7) 0.1399(5) 0.069(2) Uani 1 d .
H32A H 0.6260(6) 0.2330(7) 0.1336(5) 0.080 Uiso 1 d R
C33 C 0.6706(8) 0.3909(9) 0.0948(6) 0.086(2) Uani 1 d .
H33A H 0.7351(8) 0.3687(9) 0.0593(6) 0.080 Uiso 1 d R
C34 C 0.6440(9) 0.5038(9) 0.1042(7) 0.095(3) Uani 1 d .
H34A H 0.6864(9) 0.5575(9) 0.0724(7) 0.080 Uiso 1 d R
C35 C 0.5511(8) 0.5374(8) 0.1572(7) 0.087(2) Uani 1 d .
H35A H 0.5330(8) 0.6164(8) 0.1644(7) 0.080 Uiso 1 d R
C36 C 0.4863(7) 0.4577(6) 0.2011(6) 0.069(2) Uani 1 d .
H36A H 0.4227(7) 0.4815(6) 0.2372(6) 0.080 Uiso 1 d R

loop_
_atom_type_symbol
_atom_type_description
_atom_type_scat_dispersion_real
_atom_type_scat_dispersion_imag
_atom_type_scat_source
C C 0.0033 0.0016 'International Tables Vol C Tables 4.2.6.8 and 6.1.1.4'
H H 0.0000 0.0000 'International Tables Vol C Tables 4.2.6.8 and 6.1.1.4'
O O 0.0106 0.0060 'International Tables Vol C Tables 4.2.6.8 and 6.1.1.4'
P P 0.1023 0.0942 'International Tables Vol C Tables 4.2.6.8 and 6.1.1.4'
Fe Fe 0.3463 0.8444 'International Tables Vol C Tables 4.2.6.8 and 6.1.1.4'

loop_
_geom_angle_atom_site_label_1
_geom_angle_atom_site_label_2
_geom_angle_atom_site_label_3
_geom_angle
_geom_angle_publ_flag
C3 Fe2 C5 103.8(3) ?
C3 Fe2 C4 89.4(3) ?
C5 Fe2 C4 97.7(3) ?
C3 Fe2 C9 121.4(2) ?
C5 Fe2 C9 134.5(3) ?
C4 Fe2 C9 88.1(2) ?
C3 Fe2 C10 158.8(2) ?
C5 Fe2 C10 97.0(3) ?
C4 Fe2 C10 91.6(2) ?
C9 Fe2 C10 37.5(2) ?
C3 Fe2 P1 91.9(2) ?
C5 Fe2 P1 92.1(2) ?
C4 Fe2 P1 169.5(2) ?
C9 Fe2 P1 82.27(14) ?
C10 Fe2 P1 83.45(14) ?
C3 Fe2 Fe1 82.2(2) y
C5 Fe2 Fe1 145.7(2) y
C4 Fe2 Fe1 116.3(2) y
C9 Fe2 Fe1 48.11(15) y
C10 Fe2 Fe1 78.37(14) y
P1 Fe2 Fe1 53.63(4) y
C1 Fe1 C2 99.2(3) ?
C1 Fe1 C9 97.7(2) ?
C2 Fe1 C9 163.1(2) ?
C1 Fe1 P2 98.1(2) ?
C2 Fe1 P2 89.4(2) ?
C9 Fe1 P2 88.6(2) ?
C1 Fe1 P1 104.0(2) ?
C2 Fe1 P1 89.2(2) ?
C9 Fe1 P1 86.4(2) ?
P2 Fe1 P1 157.83(6) y
C1 Fe1 Fe2 140.5(2) y
C2 Fe1 Fe2 112.4(2) y
C9 Fe1 Fe2 52.31(14) y
P2 Fe1 Fe2 105.17(6) y
P1 Fe1 Fe2 55.39(4) y
C11 P1 C21 99.3(2) ?
C11 P1 Fe1 120.5(2) ?
C21 P1 Fe1 125.9(2) ?
C11 P1 Fe2 120.5(2) ?
C21 P1 Fe2 120.1(2) ?
Fe1 P1 Fe2 70.98(5) y
O7 P2 O8 103.1(3) ?
O7 P2 O6 97.2(4) ?
O8 P2 O6 96.6(4) ?
O7 P2 Fe1 122.6(2) ?
O8 P2 Fe1 119.9(2) ?
O6 P2 Fe1 112.4(2) ?
C6 O6 P2 132.4(8) ?
C7 O7 P2 119.0(7) ?
C8 O8 P2 128.3(6) ?
O1 C1 Fe1 178.2(6) ?
O2 C2 Fe1 179.1(5) ?
O3 C3 Fe2 175.5(5) ?
O4 C4 Fe2 177.5(6) ?
O5 C5 Fe2 177.0(7) ?
C10 C9 Fe1 130.5(4) y
C10 C9 Fe2 76.6(3) y
Fe1 C9 Fe2 79.6(2) y
C9 C10 C31 125.8(5) ?
C9 C10 Fe2 65.9(3) y
C31 C10 Fe2 121.9(3) ?
C16 C11 C12 117.8(5) ?
C16 C11 P1 119.4(4) ?
C12 C11 P1 122.9(4) ?
C11 C12 C13 121.1(6) ?
C14 C13 C12 120.2(7) ?
C13 C14 C15 120.4(7) ?
C14 C15 C16 119.5(7) ?
C11 C16 C15 121.0(6) ?
C26 C21 C22 119.0(6) ?
C26 C21 P1 119.9(5) ?
C22 C21 P1 121.1(5) ?
C23 C22 C21 119.7(7) ?
C24 C23 C22 121.3(8) ?
C23 C24 C25 119.8(7) ?
C24 C25 C26 119.6(8) ?
C21 C26 C25 120.4(7) ?
C36 C31 C32 116.9(6) ?
C36 C31 C10 124.0(5) ?
C32 C31 C10 119.0(5) ?
C31 C32 C33 121.6(7) ?
C34 C33 C32 120.0(7) ?
C33 C34 C35 119.5(7) ?
C36 C35 C34 120.4(8) ?
C35 C36 C31 121.6(7) ?

loop_
_geom_bond_atom_site_label_1
_geom_bond_atom_site_label_2
_geom_bond_distance
_geom_bond_publ_flag
Fe2 C3 1.809(6) y
Fe2 C5 1.810(6) y
Fe2 C4 1.817(6) y
Fe2 C9 2.121(5) y
Fe2 C10 2.261(5) y
Fe2 P1 2.295(2) y
Fe2 Fe1 2.6367(11) y
Fe1 C1 1.777(6) y
Fe1 C2 1.819(6) y
Fe1 C9 1.996(5) y
Fe1 P2 2.230(2) y
Fe1 P1 2.246(2) y
P1 C11 1.860(5) ?
P1 C21 1.864(5) ?
P2 O7 1.554(6) ?
P2 O8 1.590(5) ?
P2 O6 1.607(6) ?
O1 C1 1.155(7) ?
O2 C2 1.162(7) ?
O3 C3 1.167(7) ?
O4 C4 1.163(7) ?
O5 C5 1.144(7) ?
O6 C6 1.339(11) ?
O7 C7 1.298(11) ?
O8 C8 1.409(10) ?
C9 C10 1.417(8) y
C10 C31 1.513(8) ?
C11 C16 1.387(8) ?
C11 C12 1.399(8) ?
C12 C13 1.398(9) ?
C13 C14 1.368(11) ?
C14 C15 1.379(11) ?
C15 C16 1.415(10) ?
C21 C26 1.394(9) ?
C21 C22 1.406(8) ?
C22 C23 1.408(10) ?
C23 C24 1.362(13) ?
C24 C25 1.401(13) ?
C25 C26 1.415(9) ?
C31 C36 1.405(8) ?
C31 C32 1.410(8) ?
C32 C33 1.414(10) ?
C33 C34 1.379(12) ?
C34 C35 1.400(12) ?
C35 C36 1.399(10) ?
